data_2228971
loop_
_publ_author_name
'Aghabozorg, Hossein'
'Mofidi Rouchi, Azadeh'
'Notash, Behrouz'
'Mirzaei, Masoud'

_publ_section_title
;
 Bis(2-amino-4-methylpyridinium)
 bis(pyridine-2,6-dicarboxylato)cuprate(II)
;
_journal_coeditor_code BT5449
_journal_issue 2
_journal_name_full 'Acta Crystallographica Section E'
_journal_page_first m189
_journal_paper_doi 10.1107/S1600536811001139
_journal_volume 67
_journal_year 2011
_chemical_formula_iupac '(C6 H9 N2)2 [Cu (C7 H3 N1 O4)2]'
_chemical_formula_moiety '2(C6 H9 N2 +), C14 H6 Cu N2 O8 2-'
_chemical_formula_sum 'C26 H24 Cu N6 O8'
_chemical_formula_weight 612.06
_chemical_name_systematic
;
Bis(2-amino-4-methylpyridinium) bis(pyridine-2,6-dicarboxylato)cuprate(II)
;
_space_group_IT_number 15
_symmetry_cell_setting monoclinic
_symmetry_space_group_name_Hall '-C 2yc'
_symmetry_space_group_name_H-M 'C 1 2/c 1'
_atom_sites_solution_hydrogens geom
_atom_sites_solution_primary direct
_atom_sites_solution_secondary difmap
_audit_creation_method SHELXL-97
_cell_angle_alpha 90.00
_cell_angle_beta 107.01(3)
_cell_angle_gamma 90.00
_cell_formula_units_Z 4
_cell_length_a 24.034(5)
_cell_length_b 14.231(3)
_cell_length_c 7.9780(16)
_cell_measurement_reflns_used 3509
_cell_measurement_temperature 298(2)
_cell_measurement_theta_max 29.18
_cell_measurement_theta_min 2.86
_cell_volume 2609.3(10)
_computing_cell_refinement 'X-AREA (Stoe & Cie, 2005)'
_computing_data_collection 'X-AREA (Stoe & Cie, 2005)'
_computing_data_reduction 'X-AREA (Stoe & Cie, 2005)'
_computing_molecular_graphics 'ORTEP-3 for Windows (Farrugia, 1997)'
_computing_publication_material 'WinGX (Farrugia, 1999)'
_computing_structure_refinement 'SHELXL97 (Sheldrick, 2008)'
_computing_structure_solution 'SHELXS97 (Sheldrick, 2008)'
_diffrn_ambient_temperature 298(2)
_diffrn_detector_area_resol_mean '0.15 mm'
_diffrn_measured_fraction_theta_full 0.992
_diffrn_measured_fraction_theta_max 0.992
_diffrn_measurement_device_type 'Stoe IPDS II'
_diffrn_measurement_method 'rotation method'
_diffrn_radiation_monochromator graphite
_diffrn_radiation_source 'fine-focus sealed tube'
_diffrn_radiation_type MoK\a
_diffrn_radiation_wavelength 0.71073
_diffrn_reflns_av_R_equivalents 0.0610
_diffrn_reflns_av_sigmaI/netI 0.0475
_diffrn_reflns_limit_h_max 32
_diffrn_reflns_limit_h_min -30
_diffrn_reflns_limit_k_max 16
_diffrn_reflns_limit_k_min -19
_diffrn_reflns_limit_l_max 10
_diffrn_reflns_limit_l_min -10
_diffrn_reflns_number 8829
_diffrn_reflns_theta_full 29.18
_diffrn_reflns_theta_max 29.18
_diffrn_reflns_theta_min 2.86
_exptl_absorpt_coefficient_mu 0.9
_exptl_absorpt_correction_T_max 0.846
_exptl_absorpt_correction_T_min 0.743
_exptl_absorpt_correction_type numerical
_exptl_absorpt_process_details '[shape of crystal determined optically (X-RED32, Stoe & Cie, 2005)]'
_exptl_crystal_colour blue
_exptl_crystal_density_diffrn 1.558
_exptl_crystal_density_method 'not measured'
_exptl_crystal_description needle
_exptl_crystal_F_000 1260
_exptl_crystal_size_max 0.45
_exptl_crystal_size_mid 0.15
_exptl_crystal_size_min 0.1
_refine_diff_density_max 0.385
_refine_diff_density_min -0.304
_refine_ls_extinction_method none
_refine_ls_goodness_of_fit_ref 1.151
_refine_ls_hydrogen_treatment mixed
_refine_ls_matrix_type full
_refine_ls_number_parameters 201
_refine_ls_number_reflns 3509
_refine_ls_number_restraints 0
_refine_ls_restrained_S_all 1.151
_refine_ls_R_factor_all 0.0809
_refine_ls_R_factor_gt 0.0569
_refine_ls_shift/su_max 0.000
_refine_ls_shift/su_mean 0.000
_refine_ls_structure_factor_coef Fsqd
_refine_ls_weighting_details 'calc w=1/[\s^2^(Fo^2^)+(0.0336P)^2^+5.0605P] where P=(Fo^2^+2Fc^2^)/3'
_refine_ls_weighting_scheme calc
_refine_ls_wR_factor_gt 0.1083
_refine_ls_wR_factor_ref 0.1185
_reflns_number_gt 2785
_reflns_number_total 3509
_reflns_threshold_expression I>2\s(I)
_cod_data_source_file bt5449.cif
_cod_data_source_block I
_cod_original_sg_symbol_H-M 'C 2/c'
_cod_database_code 2228971
_cod_database_fobs_code 2228971

loop_
_symmetry_equiv_pos_as_xyz
'x, y, z'
'-x, y, -z+1/2'
'x+1/2, y+1/2, z'
'-x+1/2, y+1/2, -z+1/2'
'-x, -y, -z'
'x, -y, z-1/2'
'-x+1/2, -y+1/2, -z'
'x+1/2, -y+1/2, z-1/2'

loop_
_atom_site_type_symbol
_atom_site_label
_atom_site_fract_x
_atom_site_fract_y
_atom_site_fract_z
_atom_site_U_iso_or_equiv
_atom_site_adp_type
_atom_site_calc_flag
_atom_site_refinement_flags
_atom_site_occupancy
_atom_site_disorder_assembly
_atom_site_disorder_group
C C2 0.04362(14) 0.1040(2) 0.8614(4) 0.0350(6) Uani d . 1 . .
O O2 0.13708(12) 0.1246(2) 1.0589(3) 0.0592(7) Uani d . 1 . .
O O1 0.07172(11) 0.23932(17) 1.0341(3) 0.0475(6) Uani d . 1 . .
C C7 0.04400(13) 0.5659(2) 0.7068(4) 0.0338(6) Uani d . 1 . .
H H7 0.0734 0.5980 0.6770 0.041 Uiso calc R 1 . .
C C8 0.0000 0.6143(3) 0.7500 0.0359(9) Uani d S 1 . .
H H8 0.0000 0.6796 0.7500 0.043 Uiso calc SR 1 . .
Cu Cu1 0.0000 0.29007(3) 0.7500 0.02835(14) Uani d S 1 . .
N N2 0.0000 0.4244(2) 0.7500 0.0266(6) Uani d S 1 . .
N N4 0.11686(12) 0.2123(2) 0.4309(4) 0.0461(7) Uani d . 1 . .
O O3 0.07121(9) 0.31454(14) 0.6690(3) 0.0370(5) Uani d . 1 . .
N N3 0.19892(12) 0.14346(19) 0.3935(4) 0.0388(6) Uani d . 1 . .
N N1 0.0000 0.1521(2) 0.7500 0.0318(7) Uani d S 1 . .
C C9 0.17056(13) 0.1785(2) 0.5020(4) 0.0345(6) Uani d . 1 . .
C C11 0.25320(16) 0.1393(2) 0.7462(4) 0.0444(7) Uani d . 1 . .
C C10 0.19805(15) 0.1743(2) 0.6831(4) 0.0420(7) Uani d . 1 . .
H H10 0.1786 0.1957 0.7608 0.050 Uiso calc R 1 . .
O O4 0.12832(10) 0.43226(18) 0.6314(3) 0.0493(6) Uani d . 1 . .
C C6 0.04298(11) 0.46879(19) 0.7094(3) 0.0272(5) Uani d . 1 . .
C C5 0.08574(12) 0.4019(2) 0.6666(4) 0.0320(6) Uani d . 1 . .
C C13 0.28131(16) 0.1052(3) 0.6265(5) 0.0516(9) Uani d . 1 . .
H H13 0.3188 0.0808 0.6665 0.062 Uiso calc R 1 . .
C C14 0.25339(15) 0.1082(3) 0.4529(5) 0.0485(8) Uani d . 1 . .
H H14 0.2719 0.0859 0.3734 0.058 Uiso calc R 1 . .
C C12 0.2851(2) 0.1384(3) 0.9394(5) 0.0679(12) Uani d . 1 . .
H H12A 0.3097 0.1927 0.9684 0.102 Uiso calc R 1 . .
H H12B 0.3084 0.0826 0.9675 0.102 Uiso calc R 1 . .
H H12C 0.2574 0.1393 1.0052 0.102 Uiso calc R 1 . .
C C1 0.08860(15) 0.1616(2) 0.9957(4) 0.0395(7) Uani d . 1 . .
C C3 0.04539(18) 0.0064(2) 0.8605(5) 0.0485(8) Uani d . 1 . .
H H3 0.0770 -0.0255 0.9339 0.058 Uiso calc R 1 . .
C C4 0.0000 -0.0425(3) 0.7500 0.0591(15) Uani d S 1 . .
H H4 0.0000 -0.1079 0.7500 0.071 Uiso calc SR 1 . .
H H3A 0.1810(18) 0.148(3) 0.275(5) 0.057(11) Uiso d . 1 . .
H H4B 0.1012(19) 0.245(3) 0.501(6) 0.062(12) Uiso d . 1 . .
H H4A 0.108(2) 0.225(3) 0.322(7) 0.074(15) Uiso d . 1 . .

loop_
_atom_site_aniso_label
_atom_site_aniso_U_11
_atom_site_aniso_U_22
_atom_site_aniso_U_33
_atom_site_aniso_U_12
_atom_site_aniso_U_13
_atom_site_aniso_U_23
C2 0.0432(17) 0.0305(14) 0.0316(14) 0.0044(12) 0.0116(13) -0.0005(11)
O2 0.0498(15) 0.0694(18) 0.0477(14) 0.0226(13) -0.0024(12) -0.0063(12)
O1 0.0519(14) 0.0415(13) 0.0427(12) 0.0065(11) 0.0036(11) -0.0087(10)
C7 0.0291(14) 0.0305(14) 0.0372(14) -0.0073(11) 0.0026(12) 0.0014(11)
C8 0.033(2) 0.0240(18) 0.042(2) 0.000 -0.0011(18) 0.000
Cu1 0.0325(3) 0.0218(2) 0.0336(2) 0.000 0.01408(19) 0.000
N2 0.0261(16) 0.0261(15) 0.0273(15) 0.000 0.0072(13) 0.000
N4 0.0400(14) 0.0526(17) 0.0444(15) 0.0111(14) 0.0100(12) -0.0122(15)
O3 0.0376(11) 0.0338(11) 0.0444(11) 0.0037(9) 0.0193(10) -0.0036(9)
N3 0.0367(14) 0.0414(14) 0.0378(13) 0.0074(11) 0.0102(11) -0.0009(11)
N1 0.042(2) 0.0233(15) 0.0304(16) 0.000 0.0112(15) 0.000
C9 0.0320(14) 0.0303(13) 0.0410(15) -0.0003(11) 0.0104(12) -0.0066(11)
C11 0.0478(18) 0.0351(16) 0.0440(17) -0.0024(14) 0.0033(14) -0.0012(14)
C10 0.0445(18) 0.0415(16) 0.0399(16) 0.0009(14) 0.0120(14) -0.0061(13)
O4 0.0357(12) 0.0546(14) 0.0658(15) -0.0093(11) 0.0279(12) -0.0084(12)
C6 0.0249(13) 0.0304(13) 0.0254(11) -0.0025(10) 0.0059(10) -0.0004(10)
C5 0.0304(14) 0.0357(14) 0.0305(13) -0.0020(11) 0.0098(11) -0.0030(11)
C13 0.0375(18) 0.049(2) 0.062(2) 0.0101(15) 0.0032(16) -0.0013(16)
C14 0.0394(18) 0.051(2) 0.058(2) 0.0144(15) 0.0181(16) -0.0010(16)
C12 0.080(3) 0.058(2) 0.049(2) 0.000(2) -0.008(2) 0.0008(18)
C1 0.0470(18) 0.0404(17) 0.0294(14) 0.0049(14) 0.0086(13) -0.0005(12)
C3 0.065(2) 0.0306(15) 0.0484(18) 0.0147(15) 0.0148(17) 0.0050(13)
C4 0.088(4) 0.022(2) 0.067(3) 0.000 0.022(3) 0.000

loop_
_atom_type_symbol
_atom_type_description
_atom_type_scat_dispersion_real
_atom_type_scat_dispersion_imag
_atom_type_scat_source
C C 0.0033 0.0016 'International Tables Vol C Tables 4.2.6.8 and 6.1.1.4'
H H 0.0000 0.0000 'International Tables Vol C Tables 4.2.6.8 and 6.1.1.4'
N N 0.0061 0.0033 'International Tables Vol C Tables 4.2.6.8 and 6.1.1.4'
O O 0.0106 0.0060 'International Tables Vol C Tables 4.2.6.8 and 6.1.1.4'
Cu Cu 0.3201 1.2651 'International Tables Vol C Tables 4.2.6.8 and 6.1.1.4'

loop_
_geom_angle_atom_site_label_1
_geom_angle_atom_site_label_2
_geom_angle_atom_site_label_3
_geom_angle_site_symmetry_1
_geom_angle_site_symmetry_3
_geom_angle
_geom_angle_publ_flag
N1 C2 C3 . . 121.6(3) ?
N1 C2 C1 . . 116.5(3) ?
C3 C2 C1 . . 121.8(3) ?
C6 C7 C8 . . 118.3(3) ?
C6 C7 H7 . . 120.8 ?
C8 C7 H7 . . 120.8 ?
C7 C8 C7 2_556 . 120.5(4) ?
C7 C8 H8 2_556 . 119.8 ?
C7 C8 H8 . . 119.8 ?
N2 Cu1 N1 . . 180.0000(10) ?
N2 Cu1 O3 . . 80.12(6) ?
N1 Cu1 O3 . . 99.88(6) ?
N2 Cu1 O3 . 2_556 80.12(6) ?
N1 Cu1 O3 . 2_556 99.88(6) ?
O3 Cu1 O3 . 2_556 160.24(12) ?
C6 N2 C6 . 2_556 123.2(3) ?
C6 N2 Cu1 . . 118.39(17) ?
C6 N2 Cu1 2_556 . 118.39(17) ?
C9 N4 H4B . . 117(3) ?
C9 N4 H4A . . 116(3) ?
H4B N4 H4A . . 120(4) ?
C5 O3 Cu1 . . 115.23(17) ?
C9 N3 C14 . . 122.2(3) ?
C9 N3 H3A . . 118(3) ?
C14 N3 H3A . . 120(3) ?
C2 N1 C2 2_556 . 118.9(4) ?
C2 N1 Cu1 2_556 . 120.56(18) ?
C2 N1 Cu1 . . 120.56(18) ?
N4 C9 N3 . . 118.0(3) ?
N4 C9 C10 . . 123.8(3) ?
N3 C9 C10 . . 118.2(3) ?
C10 C11 C13 . . 118.8(3) ?
C10 C11 C12 . . 121.8(3) ?
C13 C11 C12 . . 119.3(3) ?
C11 C10 C9 . . 120.5(3) ?
C11 C10 H10 . . 119.7 ?
C9 C10 H10 . . 119.7 ?
N2 C6 C7 . . 119.8(3) ?
N2 C6 C5 . . 112.5(2) ?
C7 C6 C5 . . 127.6(3) ?
O4 C5 O3 . . 126.4(3) ?
O4 C5 C6 . . 120.1(3) ?
O3 C5 C6 . . 113.5(2) ?
C14 C13 C11 . . 119.4(3) ?
C14 C13 H13 . . 120.3 ?
C11 C13 H13 . . 120.3 ?
N3 C14 C13 . . 120.7(3) ?
N3 C14 H14 . . 119.6 ?
C13 C14 H14 . . 119.6 ?
C11 C12 H12A . . 109.5 ?
C11 C12 H12B . . 109.5 ?
H12A C12 H12B . . 109.5 ?
C11 C12 H12C . . 109.5 ?
H12A C12 H12C . . 109.5 ?
H12B C12 H12C . . 109.5 ?
O2 C1 O1 . . 127.6(3) ?
O2 C1 C2 . . 116.4(3) ?
O1 C1 C2 . . 115.9(3) ?
C4 C3 C2 . . 119.3(3) ?
C4 C3 H3 . . 120.3 ?
C2 C3 H3 . . 120.3 ?
C3 C4 C3 2_556 . 119.2(4) ?
C3 C4 H4 2_556 . 120.4 ?
C3 C4 H4 . . 120.4 ?

loop_
_geom_bond_atom_site_label_1
_geom_bond_atom_site_label_2
_geom_bond_site_symmetry_2
_geom_bond_distance
_geom_bond_publ_flag
C2 N1 . 1.346(3) ?
C2 C3 . 1.390(4) ?
C2 C1 . 1.520(4) ?
O2 C1 . 1.243(4) ?
O1 C1 . 1.246(4) ?
C7 C6 . 1.382(4) ?
C7 C8 . 1.387(4) ?
C7 H7 . 0.9300 ?
C8 C7 2_556 1.387(4) ?
C8 H8 . 0.9300 ?
Cu1 N2 . 1.911(3) ?
Cu1 N1 . 1.964(3) ?
Cu1 O3 . 2.029(2) ?
Cu1 O3 2_556 2.029(2) ?
N2 C6 . 1.330(3) ?
N2 C6 2_556 1.330(3) ?
N4 C9 . 1.338(4) ?
N4 H4B . 0.89(5) ?
N4 H4A . 0.85(5) ?
O3 C5 . 1.292(4) ?
N3 C9 . 1.344(4) ?
N3 C14 . 1.351(4) ?
N3 H3A . 0.92(4) ?
N1 C2 2_556 1.346(3) ?
C9 C10 . 1.403(4) ?
C11 C10 . 1.367(5) ?
C11 C13 . 1.407(5) ?
C11 C12 . 1.507(5) ?
C10 H10 . 0.9300 ?
O4 C5 . 1.217(3) ?
C6 C5 . 1.511(4) ?
C13 C14 . 1.352(5) ?
C13 H13 . 0.9300 ?
C14 H14 . 0.9300 ?
C12 H12A . 0.9600 ?
C12 H12B . 0.9600 ?
C12 H12C . 0.9600 ?
C3 C4 . 1.374(5) ?
C3 H3 . 0.9300 ?
C4 C3 2_556 1.374(5) ?
C4 H4 . 0.9300 ?

loop_
_geom_hbond_atom_site_label_D
_geom_hbond_atom_site_label_H
_geom_hbond_atom_site_label_A
_geom_hbond_site_symmetry_A
_geom_hbond_distance_DH
_geom_hbond_distance_HA
_geom_hbond_distance_DA
_geom_hbond_angle_DHA
_geom_hbond_publ_flag
N3 H3A O2 1_554 0.92(4) 1.77(4) 2.662(4) 163(4) yes
N4 H4A O1 1_554 0.85(5) 2.22(5) 3.056(4) 170(4) yes
N4 H4B O3 . 0.89(5) 1.97(5) 2.854(4) 176(4) yes
C7 H7 O1 6_565 0.93 2.58 3.250(4) 130 yes
C14 H14 O4 7_556 0.93 2.42 3.160(4) 136 yes

loop_
_geom_torsion_atom_site_label_1
_geom_torsion_atom_site_label_2
_geom_torsion_atom_site_label_3
_geom_torsion_atom_site_label_4
_geom_torsion_site_symmetry_1
_geom_torsion_site_symmetry_2
_geom_torsion_site_symmetry_3
_geom_torsion_site_symmetry_4
_geom_torsion
_geom_torsion_publ_flag
C6 C7 C8 C7 . . . 2_556 -0.48(18) ?
O3 Cu1 N2 C6 . . . . -2.65(14) ?
O3 Cu1 N2 C6 2_556 . . . 177.35(14) ?
O3 Cu1 N2 C6 . . . 2_556 177.35(14) ?
O3 Cu1 N2 C6 2_556 . . 2_556 -2.65(14) ?
N2 Cu1 O3 C5 . . . . 4.56(19) ?
N1 Cu1 O3 C5 . . . . -175.44(19) ?
O3 Cu1 O3 C5 2_556 . . . 4.56(19) ?
C3 C2 N1 C2 . . . 2_556 1.8(2) ?
C1 C2 N1 C2 . . . 2_556 -174.4(3) ?
C3 C2 N1 Cu1 . . . . -178.2(2) ?
C1 C2 N1 Cu1 . . . . 5.6(3) ?
O3 Cu1 N1 C2 . . . 2_556 -114.82(16) ?
O3 Cu1 N1 C2 2_556 . . 2_556 65.18(16) ?
O3 Cu1 N1 C2 . . . . 65.18(16) ?
O3 Cu1 N1 C2 2_556 . . . -114.82(16) ?
C14 N3 C9 N4 . . . . 179.6(3) ?
C14 N3 C9 C10 . . . . -2.6(5) ?
C13 C11 C10 C9 . . . . -1.6(5) ?
C12 C11 C10 C9 . . . . 176.8(3) ?
N4 C9 C10 C11 . . . . -179.6(3) ?
N3 C9 C10 C11 . . . . 2.7(5) ?
C6 N2 C6 C7 2_556 . . . -0.50(19) ?
Cu1 N2 C6 C7 . . . . 179.50(19) ?
C6 N2 C6 C5 2_556 . . . -179.4(2) ?
Cu1 N2 C6 C5 . . . . 0.6(2) ?
C8 C7 C6 N2 . . . . 1.0(4) ?
C8 C7 C6 C5 . . . . 179.7(2) ?
Cu1 O3 C5 O4 . . . . 176.0(3) ?
Cu1 O3 C5 C6 . . . . -5.4(3) ?
N2 C6 C5 O4 . . . . -178.1(2) ?
C7 C6 C5 O4 . . . . 3.2(5) ?
N2 C6 C5 O3 . . . . 3.2(3) ?
C7 C6 C5 O3 . . . . -175.5(3) ?
C10 C11 C13 C14 . . . . 0.3(5) ?
C12 C11 C13 C14 . . . . -178.2(4) ?
C9 N3 C14 C13 . . . . 1.3(5) ?
C11 C13 C14 N3 . . . . -0.1(6) ?
N1 C2 C1 O2 . . . . -157.6(3) ?
C3 C2 C1 O2 . . . . 26.2(5) ?
N1 C2 C1 O1 . . . . 24.9(4) ?
C3 C2 C1 O1 . . . . -151.3(3) ?
N1 C2 C3 C4 . . . . -3.6(5) ?
C1 C2 C3 C4 . . . . 172.4(3) ?
C2 C3 C4 C3 . . . 2_556 1.7(2) ?
